data_4511194
loop_
_publ_author_name
'Han, Jie'
'Zhao, Liang'
'Yau, Chung-Wah'
'Mak, Thomas C. W.'

_publ_section_title
;
 Hydrogen-Bonded Networks Constructed with 5-Nitrobarbiturate
;
_journal_issue 1
_journal_name_full 'Crystal Growth &amp; Design'
_journal_page_first 308
_journal_paper_doi 10.1021/cg800487b
_journal_volume 9
_journal_year 2009
_chemical_formula_sum 'C14 H34 N8 O9'
_chemical_formula_weight 458.49
_chemical_name_common '[(C2H5)4N][(C4H2N3O5)][2(NH2)2CO]2H2O'
_chemical_name_systematic
; 
 ? 
;
_space_group_IT_number 14
_symmetry_cell_setting monoclinic
_symmetry_space_group_name_Hall '-P 2ybc'
_symmetry_space_group_name_H-M 'P 1 21/c 1'
_atom_sites_solution_hydrogens geom
_atom_sites_solution_primary direct
_atom_sites_solution_secondary difmap
_audit_creation_method SHELXL-97
_cell_angle_alpha 90.00
_cell_angle_beta 95.243(7)
_cell_angle_gamma 90.00
_cell_formula_units_Z 4
_cell_length_a 10.130(3)
_cell_length_b 14.666(5)
_cell_length_c 15.268(5)
_cell_measurement_temperature 293(2)
_cell_volume 2258.8(13)
_computing_structure_refinement 'SHELXL-97 (Sheldrick, 1997)'
_computing_structure_solution 'SHELXS-97 (Sheldrick, 1990)'
_diffrn_ambient_temperature 293(2)
_diffrn_measured_fraction_theta_full 0.988
_diffrn_measured_fraction_theta_max 0.988
_diffrn_radiation_monochromator graphite
_diffrn_radiation_source 'fine-focus sealed tube'
_diffrn_radiation_type MoK\a
_diffrn_radiation_wavelength 0.71073
_diffrn_reflns_av_R_equivalents 0.0572
_diffrn_reflns_av_sigmaI/netI 0.0736
_diffrn_reflns_limit_h_max 13
_diffrn_reflns_limit_h_min -8
_diffrn_reflns_limit_k_max 19
_diffrn_reflns_limit_k_min -18
_diffrn_reflns_limit_l_max 20
_diffrn_reflns_limit_l_min -19
_diffrn_reflns_number 15325
_diffrn_reflns_theta_full 28.44
_diffrn_reflns_theta_max 28.44
_diffrn_reflns_theta_min 1.93
_exptl_absorpt_coefficient_mu 0.112
_exptl_absorpt_correction_T_max 1.000000
_exptl_absorpt_correction_T_min 0.622989
_exptl_absorpt_correction_type multi-scan
_exptl_crystal_colour Yellow
_exptl_crystal_density_diffrn 1.348
_exptl_crystal_density_method 'not measured'
_exptl_crystal_description Block
_exptl_crystal_F_000 984
_exptl_crystal_size_max 0.38
_exptl_crystal_size_mid 0.25
_exptl_crystal_size_min 0.21
_refine_diff_density_max 0.449
_refine_diff_density_min -0.328
_refine_diff_density_rms 0.050
_refine_ls_extinction_coef 0.0027(8)
_refine_ls_extinction_expression Fc^*^=kFc[1+0.001xFc^2^\l^3^/sin(2\q)]^-1/4^
_refine_ls_extinction_method SHELXL
_refine_ls_goodness_of_fit_ref 1.030
_refine_ls_hydrogen_treatment mixed
_refine_ls_matrix_type full
_refine_ls_number_parameters 289
_refine_ls_number_reflns 5635
_refine_ls_number_restraints 0
_refine_ls_restrained_S_all 1.030
_refine_ls_R_factor_all 0.1270
_refine_ls_R_factor_gt 0.0562
_refine_ls_shift/su_max 0.001
_refine_ls_shift/su_mean 0.000
_refine_ls_structure_factor_coef Fsqd
_refine_ls_weighting_details 'calc w=1/[\s^2^(Fo^2^)+(0.0718P)^2^+0.0000P] where P=(Fo^2^+2Fc^2^)/3'
_refine_ls_weighting_scheme calc
_refine_ls_wR_factor_gt 0.1348
_refine_ls_wR_factor_ref 0.1645
_reflns_number_gt 2851
_reflns_number_total 5635
_reflns_threshold_expression >2sigma(I)
_cod_data_source_file cg800487b_si_002.cif
_cod_data_source_block complex7
_cod_depositor_comments
;
The following automatic conversions were performed:

'_symmetry_cell_setting' value 'Monoclinic' changed to 'monoclinic'
according to
/usr/data/users/saulius/automatic-downloads/retrospective/ACS/lib/dictionaries/cif_core.dic
dictionary named 'cif_core.dic' version 2.4.2 from 2011-04-26.

Automatic conversion script
Id: cif_fix_values 2281 2013-09-26 08:29:07Z andrius 
;
_cod_original_cell_volume 2258.7(12)
_cod_original_sg_symbol_H-M P21/c
_cod_database_code 4511194

loop_
_symmetry_equiv_pos_as_xyz
'x, y, z'
'-x, y+1/2, -z+1/2'
'-x, -y, -z'
'x, -y-1/2, z-1/2'

loop_
_atom_site_label
_atom_site_type_symbol
_atom_site_fract_x
_atom_site_fract_y
_atom_site_fract_z
_atom_site_U_iso_or_equiv
_atom_site_adp_type
_atom_site_occupancy
_atom_site_symmetry_multiplicity
_atom_site_calc_flag
_atom_site_refinement_flags
O1 O 0.8426(2) 1.11797(13) 0.39082(10) 0.0718(7) Uani 1 1 d .
O2 O 0.8214(2) 1.20321(12) 0.49940(10) 0.0640(6) Uani 1 1 d .
O3 O 0.82432(18) 0.93922(11) 0.41017(9) 0.0445(4) Uani 1 1 d .
O4 O 0.85426(19) 0.83296(11) 0.68769(9) 0.0492(5) Uani 1 1 d .
O5 O 0.86188(18) 1.13729(10) 0.65829(9) 0.0452(5) Uani 1 1 d .
N1 N 0.83369(19) 1.12630(13) 0.46952(10) 0.0360(5) Uani 1 1 d .
N2 N 0.8393(2) 0.88976(13) 0.54941(11) 0.0360(5) Uani 1 1 d .
H2N H 0.842(2) 0.8292(17) 0.5264(15) 0.048(7) Uiso 1 1 d .
N3 N 0.85354(19) 0.98578(12) 0.66923(10) 0.0320(4) Uani 1 1 d .
H3N H 0.863(3) 0.9942(18) 0.7353(18) 0.063(8) Uiso 1 1 d .
C1 C 0.8391(2) 1.05025(14) 0.52513(12) 0.0291(5) Uani 1 1 d .
C2 C 0.8344(2) 0.96023(15) 0.48813(13) 0.0307(5) Uani 1 1 d .
C3 C 0.8499(2) 0.89910(15) 0.63802(13) 0.0333(5) Uani 1 1 d .
C4 C 0.8528(2) 1.06399(14) 0.61874(13) 0.0303(5) Uani 1 1 d .
O6 O 0.84747(18) 0.49534(11) 0.34880(9) 0.0463(5) Uani 1 1 d .
C5 C 0.8618(2) 0.42313(15) 0.39041(13) 0.0330(5) Uani 1 1 d .
N4 N 0.8797(2) 0.34416(14) 0.35062(12) 0.0499(6) Uani 1 1 d .
H4A H 0.8816 0.3423 0.2944 0.060 Uiso 1 1 calc R
H4B H 0.8894 0.2949 0.3810 0.060 Uiso 1 1 calc R
N5 N 0.8552(2) 0.42027(14) 0.47753(11) 0.0497(6) Uani 1 1 d .
H5A H 0.8408 0.4694 0.5059 0.060 Uiso 1 1 calc R
H5B H 0.8654 0.3693 0.5052 0.060 Uiso 1 1 calc R
O7 O 0.81215(19) 0.56912(11) 0.59985(9) 0.0490(5) Uani 1 1 d .
C6 C 0.8191(2) 0.56545(15) 0.68083(13) 0.0331(5) Uani 1 1 d .
N6 N 0.8361(2) 0.48599(13) 0.72392(12) 0.0424(5) Uani 1 1 d .
H6A H 0.8424 0.4361 0.6950 0.051 Uiso 1 1 calc R
H6B H 0.8408 0.4850 0.7804 0.051 Uiso 1 1 calc R
N7 N 0.8039(2) 0.63961(13) 0.73047(12) 0.0456(5) Uani 1 1 d .
H7A H 0.7887 0.6918 0.7059 0.055 Uiso 1 1 calc R
H7B H 0.8093 0.6349 0.7868 0.055 Uiso 1 1 calc R
N8 N 0.50913(19) 0.30931(15) 0.65812(12) 0.0441(5) Uani 1 1 d .
C7 C 0.5836(3) 0.3475(2) 0.58507(16) 0.0522(7) Uani 1 1 d .
H7C H 0.6483 0.3027 0.5701 0.063 Uiso 1 1 calc R
H7D H 0.6317 0.4012 0.6068 0.063 Uiso 1 1 calc R
C8 C 0.4981(3) 0.3728(2) 0.50244(17) 0.0761(10) Uani 1 1 d .
H8A H 0.5531 0.3963 0.4597 0.114 Uiso 1 1 calc R
H8B H 0.4352 0.4185 0.5160 0.114 Uiso 1 1 calc R
H8C H 0.4518 0.3198 0.4792 0.114 Uiso 1 1 calc R
C9 C 0.4310(3) 0.2251(2) 0.62799(18) 0.0562(7) Uani 1 1 d .
H9A H 0.3890 0.2010 0.6777 0.067 Uiso 1 1 calc R
H9B H 0.3610 0.2435 0.5839 0.067 Uiso 1 1 calc R
C10 C 0.5093(3) 0.1491(2) 0.5900(2) 0.0796(10) Uani 1 1 d .
H10A H 0.4514 0.0987 0.5742 0.119 Uiso 1 1 calc R
H10B H 0.5785 0.1295 0.6330 0.119 Uiso 1 1 calc R
H10C H 0.5476 0.1708 0.5387 0.119 Uiso 1 1 calc R
C11 C 0.6116(3) 0.2867(2) 0.73342(16) 0.0574(8) Uani 1 1 d .
H11A H 0.6709 0.2407 0.7136 0.069 Uiso 1 1 calc R
H11B H 0.6638 0.3409 0.7481 0.069 Uiso 1 1 calc R
C12 C 0.5565(4) 0.2526(3) 0.8153(2) 0.0950(13) Uani 1 1 d .
H12A H 0.6279 0.2410 0.8597 0.142 Uiso 1 1 calc R
H12B H 0.5079 0.1973 0.8025 0.142 Uiso 1 1 calc R
H12C H 0.4984 0.2978 0.8363 0.142 Uiso 1 1 calc R
C13 C 0.4100(3) 0.3778(2) 0.68534(19) 0.0604(8) Uani 1 1 d .
H13A H 0.3595 0.3500 0.7293 0.072 Uiso 1 1 calc R
H13B H 0.3485 0.3919 0.6346 0.072 Uiso 1 1 calc R
C14 C 0.4686(4) 0.4658(3) 0.7221(2) 0.0869(11) Uani 1 1 d .
H14A H 0.3987 0.5053 0.7376 0.130 Uiso 1 1 calc R
H14B H 0.5168 0.4951 0.6787 0.130 Uiso 1 1 calc R
H14C H 0.5275 0.4532 0.7736 0.130 Uiso 1 1 calc R
O1W O 0.9713(2) 0.31335(11) 0.64694(10) 0.0543(5) Uani 1 1 d .
H1WA H 1.0102 0.3168 0.6940 0.065 Uiso 1 1 d .
H1WB H 0.9337 0.2593 0.6440 0.065 Uiso 1 1 d .
O2W O 0.84735(18) 0.71082(11) 0.48823(10) 0.0503(5) Uani 1 1 d .
H2WA H 0.9010 0.7035 0.4484 0.060 Uiso 1 1 d .
H2WB H 0.8363 0.6653 0.5234 0.060 Uiso 1 1 d .

loop_
_atom_site_aniso_label
_atom_site_aniso_U_11
_atom_site_aniso_U_22
_atom_site_aniso_U_33
_atom_site_aniso_U_23
_atom_site_aniso_U_13
_atom_site_aniso_U_12
O1 0.143(2) 0.0458(12) 0.0275(9) 0.0057(8) 0.0123(11) 0.0106(12)
O2 0.1254(19) 0.0279(10) 0.0384(9) 0.0025(8) 0.0068(10) 0.0000(10)
O3 0.0695(13) 0.0400(10) 0.0238(7) -0.0037(7) 0.0020(7) -0.0021(9)
O4 0.0868(14) 0.0295(9) 0.0308(8) 0.0068(7) 0.0030(9) -0.0002(9)
O5 0.0783(13) 0.0272(9) 0.0300(8) -0.0040(7) 0.0044(8) -0.0027(8)
N1 0.0484(13) 0.0336(11) 0.0255(9) 0.0010(8) 0.0009(9) 0.0003(9)
N2 0.0590(14) 0.0235(10) 0.0250(8) -0.0017(8) 0.0022(9) 0.0006(9)
N3 0.0463(13) 0.0261(10) 0.0235(8) 0.0007(7) 0.0032(8) 0.0003(8)
C1 0.0368(13) 0.0256(11) 0.0249(10) 0.0021(8) 0.0029(9) -0.0003(9)
C2 0.0358(14) 0.0306(12) 0.0255(10) 0.0006(9) 0.0026(9) 0.0002(10)
C3 0.0445(15) 0.0277(12) 0.0279(10) -0.0003(9) 0.0044(10) 0.0000(10)
C4 0.0355(14) 0.0266(12) 0.0290(10) -0.0007(9) 0.0037(9) 0.0006(10)
O6 0.0730(13) 0.0371(10) 0.0288(8) 0.0064(7) 0.0048(8) 0.0073(9)
C5 0.0345(14) 0.0376(13) 0.0269(10) 0.0047(9) 0.0033(9) 0.0009(10)
N4 0.0849(18) 0.0334(12) 0.0322(9) 0.0037(9) 0.0104(11) 0.0029(11)
N5 0.0782(17) 0.0426(13) 0.0293(10) 0.0049(8) 0.0105(10) 0.0079(11)
O7 0.0749(14) 0.0441(11) 0.0278(8) 0.0024(7) 0.0043(8) 0.0034(9)
C6 0.0343(14) 0.0339(13) 0.0313(11) 0.0023(9) 0.0041(10) -0.0015(10)
N6 0.0634(15) 0.0327(11) 0.0311(9) 0.0030(8) 0.0053(9) 0.0020(10)
N7 0.0702(16) 0.0342(12) 0.0335(10) 0.0017(8) 0.0108(10) 0.0076(10)
N8 0.0289(12) 0.0571(14) 0.0468(11) 0.0033(10) 0.0061(10) 0.0013(10)
C7 0.0507(18) 0.0538(17) 0.0543(15) 0.0013(13) 0.0171(14) -0.0055(13)
C8 0.091(3) 0.086(2) 0.0512(16) 0.0081(16) 0.0075(17) -0.015(2)
C9 0.0378(16) 0.064(2) 0.0661(17) 0.0091(14) -0.0023(14) -0.0104(14)
C10 0.067(2) 0.055(2) 0.117(3) -0.0077(18) 0.004(2) -0.0083(17)
C11 0.0358(16) 0.077(2) 0.0575(16) 0.0112(14) -0.0060(13) -0.0023(14)
C12 0.077(3) 0.137(4) 0.066(2) 0.041(2) -0.0137(19) -0.015(2)
C13 0.0393(17) 0.079(2) 0.0638(17) -0.0098(15) 0.0113(14) 0.0084(15)
C14 0.071(2) 0.094(3) 0.096(3) -0.038(2) 0.010(2) 0.016(2)
O1W 0.0793(14) 0.0386(10) 0.0433(9) 0.0018(7) -0.0040(9) -0.0107(9)
O2W 0.0718(13) 0.0377(10) 0.0425(9) 0.0034(7) 0.0112(9) 0.0059(9)

loop_
_atom_type_symbol
_atom_type_description
_atom_type_scat_dispersion_real
_atom_type_scat_dispersion_imag
_atom_type_scat_source
C C 0.0033 0.0016 'International Tables Vol C Tables 4.2.6.8 and 6.1.1.4'
H H 0.0000 0.0000 'International Tables Vol C Tables 4.2.6.8 and 6.1.1.4'
N N 0.0061 0.0033 'International Tables Vol C Tables 4.2.6.8 and 6.1.1.4'
O O 0.0106 0.0060 'International Tables Vol C Tables 4.2.6.8 and 6.1.1.4'

loop_
_geom_angle_atom_site_label_1
_geom_angle_atom_site_label_2
_geom_angle_atom_site_label_3
_geom_angle
O1 N1 O2 118.53(19)
O1 N1 C1 121.04(19)
O2 N1 C1 120.43(17)
C3 N2 C2 126.23(19)
C3 N3 C4 125.68(17)
N1 C1 C2 119.75(17)
N1 C1 C4 119.09(18)
C2 C1 C4 121.13(18)
O3 C2 N2 117.5(2)
O3 C2 C1 127.65(19)
N2 C2 C1 114.87(17)
O4 C3 N2 122.1(2)
O4 C3 N3 121.62(18)
N2 C3 N3 116.28(18)
O5 C4 N3 117.03(18)
O5 C4 C1 127.27(19)
N3 C4 C1 115.69(18)
O6 C5 N4 121.75(19)
O6 C5 N5 121.6(2)
N4 C5 N5 116.7(2)
O7 C6 N6 121.5(2)
O7 C6 N7 122.1(2)
N6 C6 N7 116.30(19)
C13 N8 C7 110.3(2)
C13 N8 C11 111.4(2)
C7 N8 C11 106.77(18)
C13 N8 C9 106.5(2)
C7 N8 C9 111.10(19)
C11 N8 C9 110.8(2)
N8 C7 C8 115.0(2)
C10 C9 N8 116.0(2)
C12 C11 N8 115.1(2)
N8 C13 C14 115.1(2)

loop_
_geom_bond_atom_site_label_1
_geom_bond_atom_site_label_2
_geom_bond_distance
O1 N1 1.219(2)
O2 N1 1.227(2)
O3 C2 1.225(2)
O4 C3 1.230(2)
O5 C4 1.232(2)
N1 C1 1.400(3)
N2 C3 1.354(3)
N2 C2 1.392(3)
N3 C3 1.357(3)
N3 C4 1.382(3)
C1 C2 1.435(3)
C1 C4 1.438(3)
O6 C5 1.237(3)
C5 N4 1.328(3)
C5 N5 1.338(3)
O7 C6 1.233(2)
C6 N6 1.342(3)
C6 N7 1.343(3)
N8 C13 1.506(3)
N8 C7 1.510(3)
N8 C11 1.513(3)
N8 C9 1.515(3)
C7 C8 1.510(4)
C9 C10 1.515(4)
C11 C12 1.501(4)
C13 C14 1.508(4)

loop_
_geom_hbond_atom_site_label_D
_geom_hbond_atom_site_label_H
_geom_hbond_atom_site_label_A
_geom_hbond_distance_DH
_geom_hbond_distance_HA
_geom_hbond_distance_DA
_geom_hbond_angle_DHA
_geom_hbond_site_symmetry_A
N2 H2N O2W 0.96(2) 1.83(3) 2.789(3) 177(2) .
N3 H3N O6 1.01(3) 1.76(3) 2.762(2) 170(2) 4_576
N4 H4A O5 0.86 2.09 2.938(2) 167.9 4_575
N4 H4B O2 0.86 2.40 3.167(3) 148.2 1_545
N4 H4B O1 0.86 2.64 3.401(3) 147.5 1_545
N5 H5A O7 0.86 2.09 2.931(3) 166.8 .
N5 H5B O1W 0.86 2.47 3.159(3) 138.0 .
N5 H5B O2 0.86 2.48 3.222(3) 145.5 1_545
N6 H6A O1W 0.86 2.38 3.156(3) 150.5 .
N6 H6B O1 0.86 2.26 2.965(2) 139.1 4_576
N6 H6B O3 0.86 2.29 3.060(2) 149.0 4_576
N7 H7A O4 0.86 2.20 2.965(3) 148.1 .
N7 H7B O3 0.86 2.17 2.967(2) 154.5 4_576
O1W H1WA O4 0.7889(16) 2.1795(16) 2.961(2) 170.51(15) 2_746
O1W H1WB O5 0.8792(17) 1.9511(16) 2.822(2) 170.25(11) 1_545
O1W H1WB O2 0.8792(17) 2.5262(18) 3.060(2) 119.81(11) 1_545
O2W H2WA O1W 0.8579(16) 2.0494(19) 2.907(3) 179.66(13) 3_766
O2W H2WB O7 0.8697(16) 1.8619(16) 2.732(2) 179.23(12) .

loop_
_geom_torsion_atom_site_label_1
_geom_torsion_atom_site_label_2
_geom_torsion_atom_site_label_3
_geom_torsion_atom_site_label_4
_geom_torsion
O1 N1 C1 C2 -9.7(3)
O2 N1 C1 C2 171.2(2)
O1 N1 C1 C4 168.6(2)
O2 N1 C1 C4 -10.5(3)
C3 N2 C2 O3 -179.8(2)
C3 N2 C2 C1 -1.1(3)
N1 C1 C2 O3 -1.0(4)
C4 C1 C2 O3 -179.3(2)
N1 C1 C2 N2 -179.5(2)
C4 C1 C2 N2 2.2(3)
C2 N2 C3 O4 -179.6(2)
C2 N2 C3 N3 1.3(4)
C4 N3 C3 O4 178.1(2)
C4 N3 C3 N2 -2.7(3)
C3 N3 C4 O5 -177.2(2)
C3 N3 C4 C1 3.8(3)
N1 C1 C4 O5 -0.6(4)
C2 C1 C4 O5 177.7(2)
N1 C1 C4 N3 178.21(19)
C2 C1 C4 N3 -3.5(3)
C13 N8 C7 C8 -59.9(3)
C11 N8 C7 C8 178.9(2)
C9 N8 C7 C8 58.0(3)
C13 N8 C9 C10 175.0(2)
C7 N8 C9 C10 54.9(3)
C11 N8 C9 C10 -63.7(3)
C13 N8 C11 C12 56.0(3)
C7 N8 C11 C12 176.5(3)
C9 N8 C11 C12 -62.4(3)
C7 N8 C13 C14 -62.2(3)
C11 N8 C13 C14 56.2(3)
C9 N8 C13 C14 177.1(3)
